data_2016358
loop_
_publ_author_name
'Habibi, Mohammad Hossein'
'Montazerozohori, Morteza'
'Barati, Kazem'
'Harrington, Ross W.'
'Clegg, William'

_publ_section_title
;Bis[<i>N</i>,<i>N</i>'-(2-chlorobenzylidene)ethylenediamine-\k^2^<i>N</i>,<i>N</i>']copper(I)
 dichloridocuprate(I) acetonitrile solvate
;
_journal_coeditor_code SK3174
_journal_issue 12
_journal_name_full 'Acta Crystallographica Section C'
_journal_page_first m592
_journal_page_last m594
_journal_paper_doi 10.1107/S0108270107054960
_journal_volume 63
_journal_year 2007
_chemical_formula_iupac '[Cu (C16 H14 Cl2 N2)2] [Cu Cl2] , C2 H3 N'
_chemical_formula_moiety 'C32 H28 Cl4 Cu N4 + , Cl2 Cu - , C2 H3 N'
_chemical_formula_sum 'C34 H31 Cl6 Cu2 N5'
_chemical_formula_weight 849.42
_chemical_name_systematic
;
Bis[N,N'-(2-chlorobenzylidene)ethylenediamine-\k^2^N,N']copper(I)
dichloridocuprate(I) acetonitrile solvate
;
_space_group_IT_number 14
_symmetry_cell_setting monoclinic
_symmetry_space_group_name_Hall '-P 2yn'
_symmetry_space_group_name_H-M 'P 1 21/n 1'
_atom_sites_solution_hydrogens geom
_atom_sites_solution_primary direct
_atom_sites_solution_secondary difmap
_audit_creation_method SHELXL97
_cell_angle_alpha 90.00
_cell_angle_beta 97.896(9)
_cell_angle_gamma 90.00
_cell_formula_units_Z 4
_cell_length_a 7.845(5)
_cell_length_b 16.965(10)
_cell_length_c 26.915(15)
_cell_measurement_reflns_used 1720
_cell_measurement_temperature 120(2)
_cell_measurement_theta_max 33.3
_cell_measurement_theta_min 3.7
_cell_volume 3548(4)
_computing_cell_refinement 'SAINT (Bruker, 2004)'
_computing_data_collection 'APEX2 (Bruker, 2004)'
_computing_data_reduction 'SAINT (Bruker, 2004)'
_computing_molecular_graphics 'SHELXTL (Bruker, 2005)'
_computing_publication_material 'SHELXTL (Bruker, 2005) and local programs'
_computing_structure_refinement 'SHELXTL (Bruker, 2005)'
_computing_structure_solution 'SHELXTL (Bruker, 2005)'
_diffrn_ambient_temperature 120(2)
_diffrn_measured_fraction_theta_full 0.989
_diffrn_measured_fraction_theta_max 0.989
_diffrn_measurement_device_type 'Bruker APEXII CCD diffractometer'
_diffrn_measurement_method 'thin-slice \w'
_diffrn_radiation_monochromator 'silicon 111'
_diffrn_radiation_source 'Daresbury SRS station 16.2SMX'
_diffrn_radiation_type synchrotron
_diffrn_radiation_wavelength 0.8462
_diffrn_reflns_av_R_equivalents 0.0000
_diffrn_reflns_av_sigmaI/netI 0.1592
_diffrn_reflns_limit_h_max 9
_diffrn_reflns_limit_h_min -9
_diffrn_reflns_limit_k_max 21
_diffrn_reflns_limit_k_min -21
_diffrn_reflns_limit_l_max 33
_diffrn_reflns_limit_l_min -33
_diffrn_reflns_number 30485
_diffrn_reflns_theta_full 31.93
_diffrn_reflns_theta_max 31.93
_diffrn_reflns_theta_min 4.23
_diffrn_standards_decay_% 10
_diffrn_standards_number 0
_exptl_absorpt_coefficient_mu 1.684
_exptl_absorpt_correction_T_max 0.850
_exptl_absorpt_correction_T_min 0.730
_exptl_absorpt_correction_type multi-scan
_exptl_absorpt_process_details '(TWINABS; Bruker, 2004)'
_exptl_crystal_colour orange
_exptl_crystal_density_diffrn 1.590
_exptl_crystal_density_method 'not measured'
_exptl_crystal_description block
_exptl_crystal_F_000 1720
_exptl_crystal_size_max 0.10
_exptl_crystal_size_mid 0.10
_exptl_crystal_size_min 0.10
_refine_diff_density_max 0.711
_refine_diff_density_min -0.835
_refine_ls_extinction_method none
_refine_ls_goodness_of_fit_ref 0.788
_refine_ls_hydrogen_treatment constr
_refine_ls_matrix_type full
_refine_ls_number_parameters 456
_refine_ls_number_reflns 30485
_refine_ls_number_restraints 24
_refine_ls_restrained_S_all 0.789
_refine_ls_R_factor_all 0.1130
_refine_ls_R_factor_gt 0.0559
_refine_ls_shift/su_max 0.005
_refine_ls_shift/su_mean 0.000
_refine_ls_structure_factor_coef Fsqd
_refine_ls_weighting_details 'calc w = 1/[\s^2^(Fo^2^)+(0.0359P)^2^] where P=(Fo^2^+2Fc^2^)/3'
_refine_ls_weighting_scheme calc
_refine_ls_wR_factor_gt 0.1106
_refine_ls_wR_factor_ref 0.1270
_reflns_number_gt 15283
_reflns_number_total 30485
_reflns_threshold_expression I>2\s(I)
_cod_data_source_file sk3174.cif
_cod_data_source_block I
_cod_original_sg_symbol_H-M 'P 21/n'
_cod_database_code 2016358
_cod_database_fobs_code 2016358

loop_
_symmetry_equiv_pos_as_xyz
'x, y, z'
'-x+1/2, y+1/2, -z+1/2'
'-x, -y, -z'
'x-1/2, -y-1/2, z-1/2'

loop_
_atom_site_type_symbol
_atom_site_label
_atom_site_fract_x
_atom_site_fract_y
_atom_site_fract_z
_atom_site_U_iso_or_equiv
_atom_site_adp_type
_atom_site_calc_flag
_atom_site_refinement_flags
_atom_site_occupancy
_atom_site_disorder_assembly
_atom_site_disorder_group
Cu Cu1 0.27850(5) 0.24353(3) 0.624256(15) 0.01994(11) Uani d . 1 B .
Cu Cu2 0.24837(6) 0.25659(3) 0.320108(17) 0.03667(14) Uani d . 1 . .
Cl Cl1 0.54531(12) -0.06468(6) 0.68760(4) 0.0346(3) Uani d . 1 . .
Cl Cl2 0.17607(15) 0.55829(6) 0.68610(5) 0.0560(4) Uani d . 1 . .
Cl Cl3 0.42641(13) 0.54910(6) 0.55917(4) 0.0389(3) Uani d . 1 . .
Cl Cl4 0.15693(12) -0.06374(6) 0.56177(3) 0.0285(2) Uani d . 1 . .
Cl Cl5 0.15291(12) 0.24529(6) 0.38838(3) 0.0353(2) Uani d . 1 A .
Cl Cl6 0.3896(19) 0.2678(2) 0.2565(2) 0.0429(19) Uani d P 0.55(2) A 1
Cl Cl6A 0.3021(17) 0.2747(3) 0.24772(18) 0.0314(16) Uani d P 0.45(2) A 2
N N1 0.4113(4) 0.17874(18) 0.67975(11) 0.0312(8) Uani d . 1 . .
N N2 0.2138(4) 0.31162(17) 0.68051(11) 0.0237(7) Uani d . 1 . .
N N3 0.3661(3) 0.30304(17) 0.56702(11) 0.0200(7) Uani d . 1 . .
N N4 0.1356(3) 0.18205(17) 0.56960(10) 0.0195(7) Uani d . 1 . .
N N5 0.7040(4) 0.2583(2) 0.48590(14) 0.0431(9) Uani d . 1 . .
C C1 0.5758(4) -0.0059(2) 0.63605(14) 0.0208(9) Uani d . 1 B .
C C2 0.6331(4) -0.0427(2) 0.59556(14) 0.0226(9) Uani d . 1 . .
H H2A 0.6550 -0.0978 0.5965 0.027 Uiso calc R 1 . .
C C3 0.6584(4) 0.0003(2) 0.55406(14) 0.0266(10) Uani d . 1 . .
H H3A 0.6958 -0.0247 0.5259 0.032 Uiso calc R 1 . .
C C4 0.6282(4) 0.0818(2) 0.55377(14) 0.0256(9) Uani d . 1 . .
H H4A 0.6448 0.1124 0.5253 0.031 Uiso calc R 1 . .
C C5 0.5743(4) 0.1175(2) 0.59511(13) 0.0205(9) Uani d . 1 B .
H H5A 0.5564 0.1729 0.5946 0.025 Uiso calc R 1 . .
C C6 0.5454(4) 0.0751(2) 0.63731(13) 0.0171(8) Uani d . 1 . .
C C7 0.4939(5) 0.1137(2) 0.68146(14) 0.0302(10) Uani d . 1 B .
H H7A 0.5235 0.0891 0.7132 0.036 Uiso calc R 1 . .
C C8 0.4227(15) 0.2261(6) 0.7287(3) 0.017(3) Uani d PU 0.485(14) B 1
H H8A 0.5132 0.2669 0.7298 0.021 Uiso calc PR 0.485(14) B 1
H H8B 0.4510 0.1908 0.7580 0.021 Uiso calc PR 0.485(14) B 1
C C8A 0.3345(15) 0.1978(6) 0.7264(3) 0.020(3) Uani d PU 0.515(14) B 2
H H8AA 0.4101 0.1792 0.7567 0.024 Uiso calc PR 0.515(14) B 2
H H8AB 0.2200 0.1729 0.7255 0.024 Uiso calc PR 0.515(14) B 2
C C9 0.2456(15) 0.2646(6) 0.7296(3) 0.021(3) Uani d PU 0.485(14) B 1
H H9A 0.1554 0.2241 0.7308 0.025 Uiso calc PR 0.485(14) B 1
H H9B 0.2472 0.2999 0.7590 0.025 Uiso calc PR 0.485(14) B 1
C C9A 0.3195(14) 0.2863(5) 0.7264(3) 0.020(2) Uani d PU 0.515(14) B 2
H H9AA 0.2665 0.3037 0.7559 0.024 Uiso calc PR 0.515(14) B 2
H H9AB 0.4353 0.3103 0.7286 0.024 Uiso calc PR 0.515(14) B 2
C C10 0.1506(4) 0.3805(2) 0.68212(14) 0.0279(10) Uani d . 1 B .
H H10A 0.1546 0.4052 0.7139 0.033 Uiso calc R 1 . .
C C11 0.0711(4) 0.4240(2) 0.63727(15) 0.0238(9) Uani d . 1 . .
C C12 -0.0142(4) 0.3837(2) 0.59701(15) 0.0262(10) Uani d . 1 B .
H H12A -0.0178 0.3277 0.5976 0.031 Uiso calc R 1 . .
C C13 -0.0948(5) 0.4237(3) 0.55571(16) 0.0357(11) Uani d . 1 . .
H H13A -0.1538 0.3956 0.5280 0.043 Uiso calc R 1 B .
C C14 -0.0889(5) 0.5055(3) 0.55494(18) 0.0458(13) Uani d . 1 B .
H H14A -0.1425 0.5331 0.5263 0.055 Uiso calc R 1 . .
C C15 -0.0085(5) 0.5463(3) 0.5942(2) 0.0458(13) Uani d . 1 . .
H H15A -0.0070 0.6023 0.5937 0.055 Uiso calc R 1 B .
C C16 0.0720(5) 0.5052(2) 0.63543(16) 0.0329(11) Uani d . 1 B .
C C17 0.5256(4) 0.4950(2) 0.60984(15) 0.0250(9) Uani d . 1 B .
C C18 0.6097(5) 0.5350(2) 0.65003(17) 0.0325(11) Uani d . 1 . .
H H18A 0.6123 0.5909 0.6500 0.039 Uiso calc R 1 . .
C C19 0.6905(5) 0.4936(2) 0.69041(16) 0.0342(11) Uani d . 1 . .
H H19A 0.7506 0.5208 0.7183 0.041 Uiso calc R 1 . .
C C20 0.6839(4) 0.4117(2) 0.69030(14) 0.0256(9) Uani d . 1 . .
H H20A 0.7381 0.3830 0.7184 0.031 Uiso calc R 1 . .
C C21 0.5994(4) 0.3725(2) 0.64982(13) 0.0207(9) Uani d . 1 B .
H H21A 0.5982 0.3165 0.6498 0.025 Uiso calc R 1 . .
C C22 0.5159(4) 0.4126(2) 0.60896(14) 0.0193(9) Uani d . 1 . .
C C23 0.4375(4) 0.3703(2) 0.56447(14) 0.0248(9) Uani d . 1 B .
H H23A 0.4396 0.3936 0.5325 0.030 Uiso calc R 1 . .
C C24 0.3069(4) 0.2628(2) 0.51925(12) 0.0235(9) Uani d . 1 B .
H H24A 0.3920 0.2224 0.5127 0.028 Uiso calc R 1 . .
H H24B 0.2966 0.3015 0.4914 0.028 Uiso calc R 1 . .
C C25 0.1333(4) 0.2241(2) 0.52152(12) 0.0266(10) Uani d . 1 B .
H H25A 0.0418 0.2647 0.5182 0.032 Uiso calc R 1 . .
H H25B 0.1077 0.1864 0.4934 0.032 Uiso calc R 1 . .
C C26 0.0824(4) 0.1117(2) 0.56783(13) 0.0203(9) Uani d . 1 B .
H H26A 0.0503 0.0882 0.5359 0.024 Uiso calc R 1 . .
C C27 0.0679(4) 0.0644(2) 0.61281(13) 0.0179(8) Uani d . 1 . .
C C28 0.0179(4) 0.0987(2) 0.65588(13) 0.0184(9) Uani d . 1 B .
H H28A -0.0019 0.1540 0.6565 0.022 Uiso calc R 1 . .
C C29 -0.0034(4) 0.0539(2) 0.69757(13) 0.0224(9) Uani d . 1 . .
H H29A -0.0386 0.0784 0.7262 0.027 Uiso calc R 1 B .
C C30 0.0263(4) -0.0265(2) 0.69768(13) 0.0213(9) Uani d . 1 B .
H H30A 0.0139 -0.0570 0.7266 0.026 Uiso calc R 1 . .
C C31 0.0731(4) -0.0616(2) 0.65649(13) 0.0206(9) Uani d . 1 . .
H H31A 0.0927 -0.1169 0.6565 0.025 Uiso calc R 1 B .
C C32 0.0928(4) -0.0171(2) 0.61401(13) 0.0168(8) Uani d . 1 B .
C C33 0.6915(4) 0.2562(2) 0.44344(19) 0.0338(10) Uani d . 1 . .
C C34 0.6791(4) 0.2547(2) 0.38894(14) 0.0401(10) Uani d . 1 . .
H H34A 0.6162 0.3014 0.3749 0.060 Uiso calc R 1 . .
H H34B 0.6178 0.2071 0.3760 0.060 Uiso calc R 1 . .
H H34C 0.7950 0.2548 0.3792 0.060 Uiso calc R 1 . .

loop_
_atom_site_aniso_label
_atom_site_aniso_U_11
_atom_site_aniso_U_22
_atom_site_aniso_U_33
_atom_site_aniso_U_12
_atom_site_aniso_U_13
_atom_site_aniso_U_23
Cu1 0.0275(2) 0.0170(3) 0.0153(2) 0.0016(2) 0.00302(18) 0.0026(2)
Cu2 0.0576(3) 0.0208(3) 0.0306(3) -0.0078(3) 0.0024(2) 0.0008(3)
Cl1 0.0369(6) 0.0301(6) 0.0369(6) 0.0058(5) 0.0058(5) 0.0179(5)
Cl2 0.0636(8) 0.0274(7) 0.0813(10) -0.0044(6) 0.0249(7) -0.0206(7)
Cl3 0.0535(7) 0.0248(6) 0.0416(7) 0.0138(5) 0.0178(6) 0.0146(5)
Cl4 0.0406(6) 0.0252(6) 0.0200(5) 0.0038(5) 0.0058(4) -0.0064(4)
Cl5 0.0502(6) 0.0235(6) 0.0324(6) 0.0059(5) 0.0065(4) -0.0036(5)
Cl6 0.047(5) 0.0357(15) 0.0489(18) -0.0119(19) 0.015(2) 0.0140(13)
Cl6A 0.024(4) 0.0340(17) 0.0347(17) -0.0061(18) -0.0009(19) 0.0068(12)
N1 0.043(2) 0.033(2) 0.0170(19) 0.0180(17) 0.0032(16) 0.0064(15)
N2 0.032(2) 0.0207(19) 0.0170(18) 0.0054(15) -0.0024(15) -0.0025(14)
N3 0.0168(17) 0.0213(19) 0.0230(19) 0.0038(14) 0.0063(14) 0.0057(14)
N4 0.0256(18) 0.0197(19) 0.0135(17) 0.0025(15) 0.0037(13) 0.0014(13)
N5 0.038(2) 0.026(2) 0.066(3) 0.0021(18) 0.010(2) 0.007(2)
C1 0.016(2) 0.024(2) 0.021(2) -0.0007(17) 0.0006(17) 0.0096(18)
C2 0.019(2) 0.014(2) 0.034(2) 0.0006(17) 0.0008(18) 0.0044(18)
C3 0.026(2) 0.032(3) 0.022(2) 0.0100(19) 0.0026(18) -0.0023(19)
C4 0.025(2) 0.024(2) 0.027(2) 0.0031(18) 0.0018(18) 0.0095(19)
C5 0.019(2) 0.018(2) 0.024(2) 0.0073(17) 0.0014(17) 0.0041(17)
C6 0.011(2) 0.018(2) 0.020(2) 0.0034(16) -0.0032(16) 0.0025(17)
C7 0.041(3) 0.031(3) 0.016(2) 0.010(2) -0.0018(19) 0.0081(18)
C8 0.023(4) 0.021(4) 0.010(3) -0.006(3) 0.007(3) 0.001(3)
C8A 0.023(4) 0.022(4) 0.014(3) 0.002(3) -0.003(3) -0.002(3)
C9 0.026(4) 0.031(4) 0.005(3) -0.011(3) 0.001(3) 0.005(3)
C9A 0.023(4) 0.020(4) 0.018(4) -0.008(3) 0.007(3) -0.004(3)
C10 0.027(2) 0.028(3) 0.028(2) 0.0022(19) 0.0027(19) -0.0145(19)
C11 0.018(2) 0.027(2) 0.029(2) 0.0058(19) 0.0119(18) 0.0048(19)
C12 0.020(2) 0.023(2) 0.037(3) 0.0069(18) 0.0086(19) 0.002(2)
C13 0.027(2) 0.047(3) 0.035(3) 0.011(2) 0.011(2) 0.004(2)
C14 0.038(3) 0.060(4) 0.042(3) 0.031(3) 0.018(2) 0.021(3)
C15 0.046(3) 0.020(3) 0.081(4) 0.015(2) 0.041(3) 0.012(3)
C16 0.033(3) 0.020(2) 0.051(3) 0.006(2) 0.023(2) 0.002(2)
C17 0.017(2) 0.032(3) 0.029(3) 0.0038(19) 0.0140(18) 0.011(2)
C18 0.032(3) 0.019(2) 0.051(3) -0.001(2) 0.022(2) 0.001(2)
C19 0.023(2) 0.042(3) 0.040(3) -0.010(2) 0.012(2) -0.009(2)
C20 0.021(2) 0.028(2) 0.029(2) -0.0051(18) 0.0076(18) 0.0014(19)
C21 0.017(2) 0.020(2) 0.026(2) -0.0020(17) 0.0062(17) 0.0038(17)
C22 0.017(2) 0.019(2) 0.025(2) -0.0032(17) 0.0125(17) 0.0078(18)
C23 0.021(2) 0.030(3) 0.023(2) 0.0068(19) 0.0043(18) 0.0100(18)
C24 0.027(2) 0.031(2) 0.0126(18) 0.0032(19) 0.0035(16) 0.0064(18)
C25 0.038(3) 0.021(2) 0.018(2) 0.0033(18) -0.0037(18) 0.0051(17)
C26 0.021(2) 0.024(2) 0.016(2) -0.0046(18) 0.0014(17) -0.0018(16)
C27 0.017(2) 0.022(2) 0.014(2) -0.0009(17) 0.0030(16) -0.0018(17)
C28 0.018(2) 0.016(2) 0.022(2) 0.0040(16) 0.0035(17) -0.0015(16)
C29 0.024(2) 0.030(2) 0.014(2) 0.0045(18) 0.0055(16) -0.0016(18)
C30 0.023(2) 0.019(2) 0.023(2) -0.0054(17) 0.0064(17) 0.0068(17)
C31 0.016(2) 0.013(2) 0.032(2) 0.0020(17) 0.0011(17) 0.0000(17)
C32 0.013(2) 0.018(2) 0.020(2) 0.0013(16) 0.0037(16) -0.0052(16)
C33 0.017(2) 0.013(2) 0.073(3) 0.0064(19) 0.014(2) 0.006(3)
C34 0.039(2) 0.024(2) 0.058(3) 0.008(2) 0.008(2) 0.013(2)

loop_
_atom_type_symbol
_atom_type_description
_atom_type_scat_dispersion_real
_atom_type_scat_dispersion_imag
_atom_type_scat_source
C C 0.0033 0.0016 'International Tables Vol C Tables 4.2.6.8 and 6.1.1.4'
H H 0.0000 0.0000 'International Tables Vol C Tables 4.2.6.8 and 6.1.1.4'
N N 0.0061 0.0033 'International Tables Vol C Tables 4.2.6.8 and 6.1.1.4'
Cl Cl 0.1484 0.1585 'International Tables Vol C Tables 4.2.6.8 and 6.1.1.4'
Cu Cu 0.3201 1.2651 'International Tables Vol C Tables 4.2.6.8 and 6.1.1.4'

loop_
_geom_angle_atom_site_label_1
_geom_angle_atom_site_label_2
_geom_angle_atom_site_label_3
_geom_angle
_geom_angle_publ_flag
N1 Cu1 N2 85.09(12) y
N1 Cu1 N3 129.33(12) ?
N1 Cu1 N4 115.87(13) y
N2 Cu1 N3 115.33(12) y
N2 Cu1 N4 132.11(11) ?
N3 Cu1 N4 85.18(12) y
Cl5 Cu2 Cl6 170.5(4) y
Cl5 Cu2 Cl6A 170.3(4) ?
Cu1 N1 C7 134.7(3) ?
Cu1 N1 C8 108.2(3) ?
Cu1 N1 C8A 106.0(3) ?
C7 N1 C8 116.8(4) ?
C7 N1 C8A 114.6(4) ?
Cu1 N2 C9 108.7(4) y
Cu1 N2 C9A 107.1(4) ?
Cu1 N2 C10 133.5(3) y
C9 N2 C10 117.8(4) ?
C9A N2 C10 114.9(4) ?
Cu1 N3 C23 132.8(3) ?
Cu1 N3 C24 109.4(2) ?
C23 N3 C24 117.1(3) ?
Cu1 N4 C25 109.2(2) ?
Cu1 N4 C26 131.7(2) ?
C25 N4 C26 117.3(3) ?
Cl1 C1 C2 117.5(3) ?
Cl1 C1 C6 119.9(3) ?
C2 C1 C6 122.6(3) ?
C1 C2 H2A 120.0 ?
C1 C2 C3 120.0(3) ?
H2A C2 C3 120.0 ?
C2 C3 H3A 120.5 ?
C2 C3 C4 119.1(4) ?
H3A C3 C4 120.5 ?
C3 C4 H4A 120.1 ?
C3 C4 C5 119.8(4) ?
H4A C4 C5 120.1 ?
C4 C5 H5A 118.9 ?
C4 C5 C6 122.2(3) ?
H5A C5 C6 118.9 ?
C1 C6 C5 116.2(3) ?
C1 C6 C7 121.9(3) ?
C5 C6 C7 121.8(3) ?
N1 C7 C6 123.6(3) ?
N1 C7 H7A 118.2 ?
C6 C7 H7A 118.2 ?
N1 C8 H8A 110.4 ?
N1 C8 H8B 110.4 ?
N1 C8 C9 106.8(8) ?
H8A C8 H8B 108.6 ?
H8A C8 C9 110.4 ?
H8B C8 C9 110.4 ?
N1 C8A H8AA 110.8 ?
N1 C8A H8AB 110.8 ?
N1 C8A C9A 104.8(9) ?
H8AA C8A H8AB 108.9 ?
H8AA C8A C9A 110.8 ?
H8AB C8A C9A 110.8 ?
N2 C9 C8 104.3(7) ?
N2 C9 H9A 110.9 ?
N2 C9 H9B 110.9 ?
C8 C9 H9A 110.9 ?
C8 C9 H9B 110.9 ?
H9A C9 H9B 108.9 ?
N2 C9A C8A 109.3(8) ?
N2 C9A H9AA 109.8 ?
N2 C9A H9AB 109.8 ?
C8A C9A H9AA 109.8 ?
C8A C9A H9AB 109.8 ?
H9AA C9A H9AB 108.3 ?
N2 C10 H10A 118.2 ?
N2 C10 C11 123.6(4) ?
H10A C10 C11 118.2 ?
C10 C11 C12 120.0(4) ?
C10 C11 C16 121.7(4) ?
C12 C11 C16 118.2(4) ?
C11 C12 H12A 119.7 ?
C11 C12 C13 120.6(4) ?
H12A C12 C13 119.7 ?
C12 C13 H13A 120.3 ?
C12 C13 C14 119.4(4) ?
H13A C13 C14 120.3 ?
C13 C14 H14A 119.5 ?
C13 C14 C15 121.0(4) ?
H14A C14 C15 119.5 ?
C14 C15 H15A 120.6 ?
C14 C15 C16 118.9(4) ?
H15A C15 C16 120.6 ?
Cl2 C16 C11 119.5(3) ?
Cl2 C16 C15 118.6(4) ?
C11 C16 C15 121.8(4) ?
Cl3 C17 C18 118.3(3) ?
Cl3 C17 C22 119.8(3) ?
C18 C17 C22 121.9(4) ?
C17 C18 H18A 120.2 ?
C17 C18 C19 119.5(4) ?
H18A C18 C19 120.2 ?
C18 C19 H19A 120.1 ?
C18 C19 C20 119.7(4) ?
H19A C19 C20 120.1 ?
C19 C20 H20A 119.9 ?
C19 C20 C21 120.2(4) ?
H20A C20 C21 119.9 ?
C20 C21 H21A 119.4 ?
C20 C21 C22 121.3(4) ?
H21A C21 C22 119.4 ?
C17 C22 C21 117.4(4) ?
C17 C22 C23 121.4(4) ?
C21 C22 C23 120.8(3) ?
N3 C23 C22 122.3(3) ?
N3 C23 H23A 118.9 ?
C22 C23 H23A 118.9 ?
N3 C24 H24A 109.7 ?
N3 C24 H24B 109.7 ?
N3 C24 C25 110.0(3) ?
H24A C24 H24B 108.2 ?
H24A C24 C25 109.7 ?
H24B C24 C25 109.7 ?
N4 C25 C24 109.9(3) ?
N4 C25 H25A 109.7 ?
N4 C25 H25B 109.7 ?
C24 C25 H25A 109.7 ?
C24 C25 H25B 109.7 ?
H25A C25 H25B 108.2 ?
N4 C26 H26A 118.4 ?
N4 C26 C27 123.2(3) ?
H26A C26 C27 118.4 ?
C26 C27 C28 121.1(3) ?
C26 C27 C32 122.2(3) ?
C28 C27 C32 116.6(3) ?
C27 C28 H28A 119.3 ?
C27 C28 C29 121.4(3) ?
H28A C28 C29 119.3 ?
C28 C29 H29A 119.9 ?
C28 C29 C30 120.3(3) ?
H29A C29 C30 119.9 ?
C29 C30 H30A 120.1 ?
C29 C30 C31 119.8(3) ?
H30A C30 C31 120.1 ?
C30 C31 H31A 119.8 ?
C30 C31 C32 120.3(3) ?
H31A C31 C32 119.8 ?
Cl4 C32 C27 119.0(3) ?
Cl4 C32 C31 119.3(3) ?
C27 C32 C31 121.6(3) ?
N5 C33 C34 178.6(5) ?
C33 C34 H34A 109.5 ?
C33 C34 H34B 109.5 ?
C33 C34 H34C 109.5 ?
H34A C34 H34B 109.5 ?
H34A C34 H34C 109.5 ?
H34B C34 H34C 109.5 ?

loop_
_geom_bond_atom_site_label_1
_geom_bond_atom_site_label_2
_geom_bond_distance
_geom_bond_publ_flag
Cu1 N1 2.024(3) y
Cu1 N2 2.024(3) y
Cu1 N3 2.039(3) y
Cu1 N4 2.014(3) y
Cu2 Cl5 2.0862(14) y
Cu2 Cl6 2.171(5) y
Cu2 Cl6A 2.072(4) ?
Cl1 C1 1.752(4) ?
Cl2 C16 1.741(4) ?
Cl3 C17 1.737(4) ?
Cl4 C32 1.747(3) ?
N1 C7 1.277(4) y
N1 C8 1.535(8) y
N1 C8A 1.502(8) y
N2 C9 1.534(8) y
N2 C9A 1.456(9) ?
N2 C10 1.272(4) ?
N3 C23 1.278(4) ?
N3 C24 1.473(4) ?
N4 C25 1.475(4) ?
N4 C26 1.264(4) ?
N5 C33 1.134(5) ?
C1 C2 1.384(5) ?
C1 C6 1.397(5) ?
C2 H2A 0.950 ?
C2 C3 1.371(5) ?
C3 H3A 0.950 ?
C3 C4 1.402(5) ?
C4 H4A 0.950 ?
C4 C5 1.384(5) ?
C5 H5A 0.950 ?
C5 C6 1.389(4) ?
C6 C7 1.461(5) ?
C7 H7A 0.950 ?
C8 H8A 0.990 ?
C8 H8B 0.990 ?
C8 C9 1.539(16) ?
C8A H8AA 0.990 ?
C8A H8AB 0.990 ?
C8A C9A 1.505(14) ?
C9 H9A 0.990 ?
C9 H9B 0.990 ?
C9A H9AA 0.990 ?
C9A H9AB 0.990 ?
C10 H10A 0.950 ?
C10 C11 1.478(5) ?
C11 C12 1.375(5) ?
C11 C16 1.378(5) ?
C12 H12A 0.950 ?
C12 C13 1.380(5) ?
C13 H13A 0.950 ?
C13 C14 1.388(5) ?
C14 H14A 0.950 ?
C14 C15 1.346(6) ?
C15 H15A 0.950 ?
C15 C16 1.387(6) ?
C17 C18 1.367(5) ?
C17 C22 1.399(5) ?
C18 H18A 0.950 ?
C18 C19 1.373(5) ?
C19 H19A 0.950 ?
C19 C20 1.390(5) ?
C20 H20A 0.950 ?
C20 C21 1.368(5) ?
C21 H21A 0.950 ?
C21 C22 1.380(5) ?
C22 C23 1.457(5) ?
C23 H23A 0.950 ?
C24 H24A 0.990 ?
C24 H24B 0.990 ?
C24 C25 1.521(4) ?
C25 H25A 0.990 ?
C25 H25B 0.990 ?
C26 H26A 0.950 ?
C26 C27 1.470(4) ?
C27 C28 1.401(4) ?
C27 C32 1.395(5) ?
C28 H28A 0.950 ?
C28 C29 1.385(4) ?
C29 H29A 0.950 ?
C29 C30 1.384(5) ?
C30 H30A 0.950 ?
C30 C31 1.353(4) ?
C31 H31A 0.950 ?
C31 C32 1.397(5) ?
C33 C34 1.457(5) ?
C34 H34A 0.980 ?
C34 H34B 0.980 ?
C34 H34C 0.980 ?

loop_
_geom_torsion_atom_site_label_1
_geom_torsion_atom_site_label_2
_geom_torsion_atom_site_label_3
_geom_torsion_atom_site_label_4
_geom_torsion
N2 Cu1 N1 C7 173.7(4)
N2 Cu1 N1 C8 -12.8(5)
N2 Cu1 N1 C8A 20.7(5)
N3 Cu1 N1 C7 -67.3(4)
N3 Cu1 N1 C8 106.2(5)
N3 Cu1 N1 C8A 139.7(5)
N4 Cu1 N1 C7 38.8(4)
N4 Cu1 N1 C8 -147.7(5)
N4 Cu1 N1 C8A -114.3(5)
N1 Cu1 N2 C9 -18.2(5)
N1 Cu1 N2 C9A 10.1(5)
N1 Cu1 N2 C10 164.5(4)
N3 Cu1 N2 C9 -149.7(5)
N3 Cu1 N2 C9A -121.4(5)
N3 Cu1 N2 C10 32.9(4)
N4 Cu1 N2 C9 102.6(5)
N4 Cu1 N2 C9A 131.0(5)
N4 Cu1 N2 C10 -74.7(4)
N1 Cu1 N3 C23 -80.8(4)
N1 Cu1 N3 C24 110.1(2)
N2 Cu1 N3 C23 24.6(4)
N2 Cu1 N3 C24 -144.5(2)
N4 Cu1 N3 C23 159.4(3)
N4 Cu1 N3 C24 -9.7(2)
N1 Cu1 N4 C25 -146.6(2)
N1 Cu1 N4 C26 17.4(4)
N2 Cu1 N4 C25 105.4(2)
N2 Cu1 N4 C26 -90.7(3)
N3 Cu1 N4 C25 -14.8(2)
N3 Cu1 N4 C26 149.2(3)
Cl1 C1 C2 C3 179.6(3)
C6 C1 C2 C3 -1.5(5)
C1 C2 C3 C4 1.1(5)
C2 C3 C4 C5 0.2(5)
C3 C4 C5 C6 -1.2(5)
C4 C5 C6 C1 0.8(5)
C4 C5 C6 C7 177.9(3)
Cl1 C1 C6 C5 179.4(3)
Cl1 C1 C6 C7 2.2(5)
C2 C1 C6 C5 0.6(5)
C2 C1 C6 C7 -176.6(3)
Cu1 N1 C7 C6 14.4(6)
C8 N1 C7 C6 -158.7(6)
C8A N1 C7 C6 165.8(6)
C1 C6 C7 N1 -155.8(4)
C5 C6 C7 N1 27.2(6)
Cu1 N1 C8 C9 41.2(10)
C7 N1 C8 C9 -143.9(7)
Cu1 N1 C8A C9A -46.2(10)
C7 N1 C8A C9A 154.6(7)
Cu1 N2 C9 C8 44.6(10)
C9A N2 C9 C8 -46.6(12)
C10 N2 C9 C8 -137.6(7)
N1 C8 C9 N2 -55.7(11)
Cu1 N2 C9A C8A -39.7(11)
C10 N2 C9A C8A 160.5(8)
N1 C8A C9A N2 58.0(12)
Cu1 N2 C10 C11 13.9(6)
C9 N2 C10 C11 -163.3(6)
C9A N2 C10 C11 166.7(6)
N2 C10 C11 C12 32.2(5)
N2 C10 C11 C16 -151.3(4)
C10 C11 C12 C13 177.4(3)
C16 C11 C12 C13 0.8(5)
C11 C12 C13 C14 0.1(6)
C12 C13 C14 C15 -1.2(6)
C13 C14 C15 C16 1.3(6)
C10 C11 C16 Cl2 2.5(5)
C10 C11 C16 C15 -177.3(3)
C12 C11 C16 Cl2 179.1(3)
C12 C11 C16 C15 -0.7(6)
C14 C15 C16 Cl2 179.9(3)
C14 C15 C16 C11 -0.3(6)
Cl3 C17 C18 C19 -179.5(3)
C22 C17 C18 C19 1.4(6)
C17 C18 C19 C20 -0.9(5)
C18 C19 C20 C21 1.0(5)
C19 C20 C21 C22 -1.6(5)
C20 C21 C22 C17 2.0(5)
C20 C21 C22 C23 175.3(3)
Cl3 C17 C22 C21 179.0(3)
Cl3 C17 C22 C23 5.7(5)
C18 C17 C22 C21 -1.9(5)
C18 C17 C22 C23 -175.2(3)
Cu1 N3 C23 C22 17.5(5)
C24 N3 C23 C22 -174.1(3)
C17 C22 C23 N3 -151.8(3)
C21 C22 C23 N3 35.1(5)
Cu1 N3 C24 C25 31.7(3)
C23 N3 C24 C25 -139.3(3)
Cu1 N4 C25 C24 36.0(3)
C26 N4 C25 C24 -130.6(3)
N3 C24 C25 N4 -45.2(4)
Cu1 N4 C26 C27 20.8(5)
C25 N4 C26 C27 -176.3(3)
N4 C26 C27 C28 36.1(5)
N4 C26 C27 C32 -147.7(3)
C26 C27 C28 C29 177.1(3)
C32 C27 C28 C29 0.8(5)
C27 C28 C29 C30 0.6(5)
C28 C29 C30 C31 -1.3(5)
C29 C30 C31 C32 0.5(5)
C26 C27 C32 Cl4 4.2(4)
C26 C27 C32 C31 -177.9(3)
C28 C27 C32 Cl4 -179.5(3)
C28 C27 C32 C31 -1.6(5)
C30 C31 C32 Cl4 178.9(3)
C30 C31 C32 C27 1.0(5)
